data_7246684
loop_
_publ_author_name
'Vaganova, Tamara A.'
'Gatilov, Yurij V.'
'Kryuchkova, Natalia A.'
'Pishchur, Denis P.'
'Zhukovets, Anastasia A.'
'Malykhin, Evgenij V.'

_publ_section_title
;
 How does the combination of the nitro group and fluorine atoms affect the
 (co)crystallization behaviour of arylenediamines?
;
_journal_issue 22
_journal_name_full CrystEngComm
_journal_page_first 3284
_journal_page_last 3298
_journal_paper_doi 10.1039/D3CE00327B
_journal_volume 25
_journal_year 2023
_chemical_formula_moiety 'C6 H6 F N3 O2, C12 H24 O6'
_chemical_formula_sum 'C18 H30 F N3 O8'
_chemical_formula_weight 435.45
_chemical_melting_point 413.8
_chemical_name_systematic
;
4-fluoro-6-nitrobenzene-1,3-diamine 18-crown-6 1:1 cocrystal
;
_space_group_crystal_system monoclinic
_space_group_IT_number 9
_space_group_name_Hall 'C -2yc'
_space_group_name_H-M_alt 'C 1 c 1'
_atom_sites_solution_hydrogens mixed
_atom_sites_solution_primary direct
_atom_sites_solution_secondary difmap
_audit_creation_method SHELXL-2018/3
_audit_update_record
;
2023-04-04 deposited with the CCDC.	2023-04-27 downloaded from the CCDC.
;
_cell_angle_alpha 90
_cell_angle_beta 111.343(2)
_cell_angle_gamma 90
_cell_formula_units_Z 4
_cell_length_a 14.0576(5)
_cell_length_b 11.0469(3)
_cell_length_c 15.0431(6)
_cell_measurement_reflns_used 8829
_cell_measurement_temperature 296(2)
_cell_measurement_theta_max 26.61
_cell_measurement_theta_min 2.41
_cell_volume 2175.87(13)
_computing_cell_refinement 'Bruker SAINT'
_computing_data_collection 'Bruker APEX2'
_computing_data_reduction 'Bruker SAINT'
_computing_molecular_graphics 'Bruker SHELXTL'
_computing_publication_material 'Bruker SHELXTL'
_computing_structure_refinement 'SHELXL-2018/3 (Sheldrick, 2018)'
_computing_structure_solution 'SHELXS-97 (Sheldrick, 2008)'
_diffrn_ambient_temperature 296(2)
_diffrn_measured_fraction_theta_full 1.000
_diffrn_measured_fraction_theta_max 1.000
_diffrn_measurement_device_type 'Bruker APEX-II CCD'
_diffrn_measurement_method '\f and \w scans'
_diffrn_radiation_type MoK\a
_diffrn_radiation_wavelength 0.71073
_diffrn_reflns_av_R_equivalents 0.0398
_diffrn_reflns_av_unetI/netI 0.0347
_diffrn_reflns_Laue_measured_fraction_full 1.000
_diffrn_reflns_Laue_measured_fraction_max 1.000
_diffrn_reflns_limit_h_max 18
_diffrn_reflns_limit_h_min -18
_diffrn_reflns_limit_k_max 14
_diffrn_reflns_limit_k_min -14
_diffrn_reflns_limit_l_max 19
_diffrn_reflns_limit_l_min -19
_diffrn_reflns_number 20815
_diffrn_reflns_point_group_measured_fraction_full 0.952
_diffrn_reflns_point_group_measured_fraction_max 0.938
_diffrn_reflns_theta_full 25.242
_diffrn_reflns_theta_max 27.971
_diffrn_reflns_theta_min 2.412
_diffrn_source 'sealed tube'
_exptl_absorpt_coefficient_mu 0.110
_exptl_absorpt_correction_T_max 0.9422
_exptl_absorpt_correction_T_min 0.8926
_exptl_absorpt_correction_type multi-scan
_exptl_absorpt_process_details SADABS-2008/1
_exptl_crystal_colour yellow
_exptl_crystal_density_diffrn 1.329
_exptl_crystal_description prism
_exptl_crystal_F_000 928
_exptl_crystal_size_max 0.640
_exptl_crystal_size_mid 0.230
_exptl_crystal_size_min 0.170
_refine_diff_density_max 0.133
_refine_diff_density_min -0.168
_refine_diff_density_rms 0.029
_refine_ls_abs_structure_details
;
 Flack x determined using 1618 quotients [(I+)-(I-)]/[(I+)+(I-)]
 (Parsons, Flack and Wagner, Acta Cryst. B69 (2013) 249-259).
;
_refine_ls_abs_structure_Flack 0.7(3)
_refine_ls_extinction_method none
_refine_ls_goodness_of_fit_ref 1.013
_refine_ls_hydrogen_treatment mixed
_refine_ls_matrix_type full
_refine_ls_number_parameters 287
_refine_ls_number_reflns 4900
_refine_ls_number_restraints 6
_refine_ls_restrained_S_all 1.012
_refine_ls_R_factor_all 0.0472
_refine_ls_R_factor_gt 0.0346
_refine_ls_shift/su_max 0.000
_refine_ls_shift/su_mean 0.000
_refine_ls_structure_factor_coef Fsqd
_refine_ls_weighting_details 'w=1/[\s^2^(Fo^2^)+(0.0392P)^2^+0.5147P] where P=(Fo^2^+2Fc^2^)/3'
_refine_ls_weighting_scheme calc
_refine_ls_wR_factor_gt 0.0800
_refine_ls_wR_factor_ref 0.0874
_reflns_Friedel_coverage 0.873
_reflns_Friedel_fraction_full 0.905
_reflns_Friedel_fraction_max 0.875
_reflns_number_gt 4074
_reflns_number_total 4900
_reflns_threshold_expression 'I > 2\s(I)'
_cod_data_source_file d3ce00327b2.cif
_cod_data_source_block Ccr-a16_1mal
_cod_depositor_comments 'Adding full bibliography for 7246683--7246691.cif.'
_cod_original_sg_symbol_H-M 'C c'
_cod_database_code 7246684
_shelx_shelxl_version_number 2018/3
_shelx_space_group_comment
;
The symmetry employed for this shelxl refinement is uniquely defined
by the following loop, which should always be used as a source of
symmetry information in preference to the above space-group names.
They are only intended as comments.
;
_shelx_estimated_absorpt_t_min 0.933
_shelx_estimated_absorpt_t_max 0.982

loop_
_space_group_symop_operation_xyz
'x, y, z'
'x, -y, z+1/2'
'x+1/2, y+1/2, z'
'x+1/2, -y+1/2, z+1/2'

loop_
_atom_site_label
_atom_site_type_symbol
_atom_site_fract_x
_atom_site_fract_y
_atom_site_fract_z
_atom_site_U_iso_or_equiv
_atom_site_adp_type
_atom_site_occupancy
_atom_site_site_symmetry_order
_atom_site_calc_flag
_atom_site_refinement_flags_posn
_atom_site_refinement_flags_adp
_atom_site_refinement_flags_occupancy
_atom_site_disorder_assembly
_atom_site_disorder_group
F1 F 0.54816(14) 0.28119(16) 0.45044(13) 0.0700(5) Uani 1 1 d . . . . .
O1 O 0.4228(2) 0.48349(17) 0.6697(2) 0.0864(8) Uani 1 1 d . . . . .
N1 N 0.3768(2) 0.1150(2) 0.70254(18) 0.0544(6) Uani 1 1 d D . . . .
H1A H 0.368(3) 0.169(2) 0.743(2) 0.071(10) Uiso 1 1 d D . . . .
H1B H 0.383(2) 0.0352(13) 0.710(2) 0.063(9) Uiso 1 1 d D . . . .
C1 C 0.43194(16) 0.28650(19) 0.62894(16) 0.0335(5) Uani 1 1 d . . . . .
C2 C 0.41688(17) 0.16092(19) 0.64045(16) 0.0344(5) Uani 1 1 d . . . . .
O2 O 0.36069(19) 0.3479(2) 0.73649(16) 0.0706(6) Uani 1 1 d . . . . .
N2 N 0.5155(2) 0.0395(2) 0.46158(19) 0.0550(6) Uani 1 1 d D . . . .
H2B H 0.534(2) 0.076(3) 0.4175(19) 0.066(10) Uiso 1 1 d D . . . .
H2A H 0.491(3) -0.0366(17) 0.461(3) 0.083(11) Uiso 1 1 d D . . . .
C3 C 0.44381(17) 0.08162(19) 0.58097(17) 0.0366(5) Uani 1 1 d . . . . .
H3 H 0.432049 -0.000616 0.585367 0.044 Uiso 1 1 calc R U . . .
N3 N 0.40398(17) 0.37659(18) 0.68114(16) 0.0493(5) Uani 1 1 d . . . . .
C4 C 0.48671(16) 0.1179(2) 0.51626(17) 0.0365(5) Uani 1 1 d . . . . .
C5 C 0.50310(18) 0.2436(2) 0.51170(18) 0.0406(5) Uani 1 1 d . . . . .
C6 C 0.47611(17) 0.3245(2) 0.56398(16) 0.0378(5) Uani 1 1 d . . . . .
H6 H 0.486693 0.406560 0.557238 0.045 Uiso 1 1 calc R U . . .
O3 O 0.28355(14) 0.13459(16) 0.87444(13) 0.0509(4) Uani 1 1 d . . . . .
O4 O 0.27818(12) -0.09976(16) 0.78598(13) 0.0480(4) Uani 1 1 d . . . . .
O5 O 0.42834(14) -0.16865(14) 0.71034(14) 0.0475(4) Uani 1 1 d . . . . .
O6 O 0.62250(15) -0.06574(16) 0.81213(14) 0.0521(4) Uani 1 1 d . . . . .
O7 O 0.62788(13) 0.17181(16) 0.90043(13) 0.0505(4) Uani 1 1 d . . . . .
C7 C 0.2176(2) 0.0378(2) 0.8743(2) 0.0512(7) Uani 1 1 d . . . . .
H7A H 0.155528 0.069517 0.879619 0.061 Uiso 1 1 calc R U . . .
H7B H 0.250511 -0.014287 0.928736 0.061 Uiso 1 1 calc R U . . .
O8 O 0.47805(15) 0.23523(15) 0.98003(15) 0.0511(4) Uani 1 1 d . . . . .
C8 C 0.1917(2) -0.0335(3) 0.7846(2) 0.0535(7) Uani 1 1 d . . . . .
H8A H 0.135982 -0.088553 0.778656 0.064 Uiso 1 1 calc R U . . .
H8B H 0.169872 0.020655 0.730069 0.064 Uiso 1 1 calc R U . . .
C9 C 0.2575(2) -0.1726(2) 0.7037(2) 0.0486(6) Uani 1 1 d . . . . .
H9A H 0.240150 -0.121778 0.647447 0.058 Uiso 1 1 calc R U . . .
H9B H 0.200038 -0.225496 0.696308 0.058 Uiso 1 1 calc R U . . .
C10 C 0.3498(2) -0.2463(2) 0.7141(2) 0.0506(6) Uani 1 1 d . . . . .
H10A H 0.372313 -0.289200 0.774433 0.061 Uiso 1 1 calc R U . . .
H10B H 0.333530 -0.305454 0.663045 0.061 Uiso 1 1 calc R U . . .
C11 C 0.5221(2) -0.2312(2) 0.72829(19) 0.0476(6) Uani 1 1 d . . . . .
H11A H 0.513813 -0.289865 0.678018 0.057 Uiso 1 1 calc R U . . .
H11B H 0.540934 -0.274518 0.788357 0.057 Uiso 1 1 calc R U . . .
C12 C 0.6037(2) -0.1442(3) 0.73234(19) 0.0493(6) Uani 1 1 d . . . . .
H12A H 0.665643 -0.187668 0.738270 0.059 Uiso 1 1 calc R U . . .
H12B H 0.582956 -0.097038 0.673969 0.059 Uiso 1 1 calc R U . . .
C13 C 0.6852(2) 0.0337(3) 0.8092(2) 0.0549(7) Uani 1 1 d . . . . .
H13A H 0.648883 0.085192 0.755211 0.066 Uiso 1 1 calc R U . . .
H13B H 0.746572 0.004425 0.801068 0.066 Uiso 1 1 calc R U . . .
C14 C 0.7134(2) 0.1050(3) 0.8993(2) 0.0567(7) Uani 1 1 d . . . . .
H14A H 0.736478 0.050760 0.953702 0.068 Uiso 1 1 calc R U . . .
H14B H 0.768867 0.159953 0.904005 0.068 Uiso 1 1 calc R U . . .
C15 C 0.6492(2) 0.2381(3) 0.9859(2) 0.0579(7) Uani 1 1 d . . . . .
H15A H 0.707552 0.290604 0.995919 0.069 Uiso 1 1 calc R U . . .
H15B H 0.665764 0.182961 1.039575 0.069 Uiso 1 1 calc R U . . .
C16 C 0.5583(2) 0.3120(3) 0.9794(2) 0.0606(8) Uani 1 1 d . . . . .
H16A H 0.576015 0.367528 1.032949 0.073 Uiso 1 1 calc R U . . .
H16B H 0.536377 0.359319 0.921051 0.073 Uiso 1 1 calc R U . . .
C17 C 0.3846(2) 0.2987(2) 0.9598(2) 0.0513(6) Uani 1 1 d . . . . .
H17A H 0.367181 0.341227 0.899479 0.062 Uiso 1 1 calc R U . . .
H17B H 0.391774 0.357954 1.009390 0.062 Uiso 1 1 calc R U . . .
C18 C 0.3024(2) 0.2113(2) 0.95465(19) 0.0499(6) Uani 1 1 d . . . . .
H18A H 0.322916 0.163108 1.012506 0.060 Uiso 1 1 calc R U . . .
H18B H 0.240547 0.254721 0.949109 0.060 Uiso 1 1 calc R U . . .

loop_
_atom_site_aniso_label
_atom_site_aniso_U_11
_atom_site_aniso_U_22
_atom_site_aniso_U_33
_atom_site_aniso_U_23
_atom_site_aniso_U_13
_atom_site_aniso_U_12
F1 0.0930(13) 0.0694(10) 0.0745(12) -0.0053(9) 0.0626(11) -0.0188(10)
O1 0.130(2) 0.0328(10) 0.125(2) -0.0132(11) 0.0810(19) 0.0016(12)
N1 0.0760(16) 0.0425(12) 0.0583(15) 0.0060(11) 0.0407(13) -0.0050(12)
C1 0.0337(11) 0.0286(10) 0.0388(13) -0.0009(8) 0.0139(10) 0.0021(8)
C2 0.0340(11) 0.0323(10) 0.0350(12) 0.0031(9) 0.0101(9) 0.0006(9)
O2 0.0999(17) 0.0624(12) 0.0746(15) -0.0043(10) 0.0618(14) 0.0106(11)
N2 0.0674(15) 0.0470(13) 0.0605(16) -0.0117(11) 0.0352(13) 0.0018(11)
C3 0.0414(11) 0.0253(10) 0.0417(13) 0.0018(8) 0.0134(10) -0.0001(8)
N3 0.0571(13) 0.0392(11) 0.0571(15) -0.0059(10) 0.0274(12) 0.0053(10)
C4 0.0335(11) 0.0362(11) 0.0376(13) -0.0035(9) 0.0103(9) 0.0031(9)
C5 0.0400(12) 0.0442(13) 0.0427(14) 0.0006(11) 0.0211(11) -0.0048(10)
C6 0.0415(12) 0.0287(11) 0.0443(15) 0.0018(9) 0.0167(11) -0.0047(8)
O3 0.0643(11) 0.0499(10) 0.0473(11) -0.0023(8) 0.0308(9) 0.0011(9)
O4 0.0397(9) 0.0482(10) 0.0557(12) -0.0072(8) 0.0169(8) 0.0010(7)
O5 0.0560(10) 0.0334(8) 0.0620(12) 0.0087(8) 0.0319(9) 0.0061(7)
O6 0.0623(11) 0.0497(10) 0.0534(11) 0.0003(8) 0.0318(9) -0.0030(8)
O7 0.0413(9) 0.0555(10) 0.0533(11) -0.0044(9) 0.0157(8) -0.0061(8)
C7 0.0470(15) 0.0545(15) 0.0592(18) 0.0039(12) 0.0278(13) 0.0069(11)
O8 0.0585(11) 0.0397(9) 0.0598(12) 0.0009(8) 0.0271(9) 0.0012(8)
C8 0.0380(12) 0.0591(16) 0.0628(19) 0.0004(13) 0.0174(12) 0.0039(12)
C9 0.0512(14) 0.0412(12) 0.0536(17) -0.0035(12) 0.0194(13) -0.0102(11)
C10 0.0670(17) 0.0309(11) 0.0591(17) -0.0012(11) 0.0293(14) -0.0038(11)
C11 0.0619(15) 0.0397(12) 0.0439(15) 0.0016(11) 0.0224(12) 0.0156(12)
C12 0.0526(15) 0.0575(14) 0.0443(15) 0.0059(12) 0.0256(13) 0.0163(12)
C13 0.0488(14) 0.0587(16) 0.068(2) 0.0073(14) 0.0335(14) 0.0011(12)
C14 0.0370(12) 0.0604(17) 0.071(2) 0.0067(14) 0.0174(13) -0.0039(12)
C15 0.0538(16) 0.0572(16) 0.0580(17) -0.0040(14) 0.0147(13) -0.0170(13)
C16 0.0756(19) 0.0431(13) 0.0640(19) -0.0108(13) 0.0263(16) -0.0148(14)
C17 0.0723(18) 0.0427(13) 0.0417(15) -0.0012(11) 0.0240(13) 0.0126(13)
C18 0.0583(16) 0.0535(15) 0.0428(15) 0.0007(11) 0.0245(13) 0.0168(12)

loop_
_atom_type_symbol
_atom_type_description
_atom_type_scat_dispersion_real
_atom_type_scat_dispersion_imag
_atom_type_scat_source
C C 0.0033 0.0016 'International Tables Vol C Tables 4.2.6.8 and 6.1.1.4'
H H 0.0000 0.0000 'International Tables Vol C Tables 4.2.6.8 and 6.1.1.4'
N N 0.0061 0.0033 'International Tables Vol C Tables 4.2.6.8 and 6.1.1.4'
O O 0.0106 0.0060 'International Tables Vol C Tables 4.2.6.8 and 6.1.1.4'
F F 0.0171 0.0103 'International Tables Vol C Tables 4.2.6.8 and 6.1.1.4'

loop_
_geom_angle_atom_site_label_1
_geom_angle_atom_site_label_2
_geom_angle_atom_site_label_3
_geom_angle
_geom_angle_site_symmetry_1
_geom_angle_site_symmetry_3
_geom_angle_publ_flag
C2 N1 H1A 115(2) . . ?
C2 N1 H1B 114(2) . . ?
H1A N1 H1B 128(3) . . ?
C6 C1 N3 117.5(2) . . ?
C6 C1 C2 120.05(19) . . ?
N3 C1 C2 122.4(2) . . ?
N1 C2 C3 119.0(2) . . ?
N1 C2 C1 124.6(2) . . ?
C3 C2 C1 116.5(2) . . ?
C4 N2 H2B 113(2) . . ?
C4 N2 H2A 114(2) . . ?
H2B N2 H2A 129(3) . . ?
C4 C3 C2 124.0(2) . . ?
C4 C3 H3 118.0 . . ?
C2 C3 H3 118.0 . . ?
O1 N3 O2 121.4(2) . . ?
O1 N3 C1 118.7(2) . . ?
O2 N3 C1 119.9(2) . . ?
N2 C4 C3 123.2(2) . . ?
N2 C4 C5 120.6(2) . . ?
C3 C4 C5 116.2(2) . . ?
C6 C5 F1 119.9(2) . . ?
C6 C5 C4 122.9(2) . . ?
F1 C5 C4 117.2(2) . . ?
C5 C6 C1 120.3(2) . . ?
C5 C6 H6 119.9 . . ?
C1 C6 H6 119.9 . . ?
C7 O3 C18 111.9(2) . . ?
C8 O4 C9 112.3(2) . . ?
C10 O5 C11 112.31(17) . . ?
C13 O6 C12 111.81(19) . . ?
C15 O7 C14 112.4(2) . . ?
O3 C7 C8 110.2(2) . . ?
O3 C7 H7A 109.6 . . ?
C8 C7 H7A 109.6 . . ?
O3 C7 H7B 109.6 . . ?
C8 C7 H7B 109.6 . . ?
H7A C7 H7B 108.1 . . ?
C16 O8 C17 112.3(2) . . ?
O4 C8 C7 109.6(2) . . ?
O4 C8 H8A 109.7 . . ?
C7 C8 H8A 109.7 . . ?
O4 C8 H8B 109.7 . . ?
C7 C8 H8B 109.7 . . ?
H8A C8 H8B 108.2 . . ?
O4 C9 C10 109.0(2) . . ?
O4 C9 H9A 109.9 . . ?
C10 C9 H9A 109.9 . . ?
O4 C9 H9B 109.9 . . ?
C10 C9 H9B 109.9 . . ?
H9A C9 H9B 108.3 . . ?
O5 C10 C9 109.09(19) . . ?
O5 C10 H10A 109.9 . . ?
C9 C10 H10A 109.9 . . ?
O5 C10 H10B 109.9 . . ?
C9 C10 H10B 109.9 . . ?
H10A C10 H10B 108.3 . . ?
O5 C11 C12 109.99(19) . . ?
O5 C11 H11A 109.7 . . ?
C12 C11 H11A 109.7 . . ?
O5 C11 H11B 109.7 . . ?
C12 C11 H11B 109.7 . . ?
H11A C11 H11B 108.2 . . ?
O6 C12 C11 109.46(19) . . ?
O6 C12 H12A 109.8 . . ?
C11 C12 H12A 109.8 . . ?
O6 C12 H12B 109.8 . . ?
C11 C12 H12B 109.8 . . ?
H12A C12 H12B 108.2 . . ?
O6 C13 C14 110.1(2) . . ?
O6 C13 H13A 109.6 . . ?
C14 C13 H13A 109.6 . . ?
O6 C13 H13B 109.6 . . ?
C14 C13 H13B 109.6 . . ?
H13A C13 H13B 108.2 . . ?
O7 C14 C13 109.9(2) . . ?
O7 C14 H14A 109.7 . . ?
C13 C14 H14A 109.7 . . ?
O7 C14 H14B 109.7 . . ?
C13 C14 H14B 109.7 . . ?
H14A C14 H14B 108.2 . . ?
O7 C15 C16 109.3(2) . . ?
O7 C15 H15A 109.8 . . ?
C16 C15 H15A 109.8 . . ?
O7 C15 H15B 109.8 . . ?
C16 C15 H15B 109.8 . . ?
H15A C15 H15B 108.3 . . ?
O8 C16 C15 109.8(2) . . ?
O8 C16 H16A 109.7 . . ?
C15 C16 H16A 109.7 . . ?
O8 C16 H16B 109.7 . . ?
C15 C16 H16B 109.7 . . ?
H16A C16 H16B 108.2 . . ?
O8 C17 C18 109.3(2) . . ?
O8 C17 H17A 109.8 . . ?
C18 C17 H17A 109.8 . . ?
O8 C17 H17B 109.8 . . ?
C18 C17 H17B 109.8 . . ?
H17A C17 H17B 108.3 . . ?
O3 C18 C17 109.5(2) . . ?
O3 C18 H18A 109.8 . . ?
C17 C18 H18A 109.8 . . ?
O3 C18 H18B 109.8 . . ?
C17 C18 H18B 109.8 . . ?
H18A C18 H18B 108.2 . . ?

loop_
_geom_bond_atom_site_label_1
_geom_bond_atom_site_label_2
_geom_bond_distance
_geom_bond_site_symmetry_2
_geom_bond_publ_flag
F1 C5 1.359(3) . ?
O1 N3 1.236(3) . ?
N1 C2 1.353(3) . ?
N1 H1A 0.893(14) . ?
N1 H1B 0.888(13) . ?
C1 C6 1.399(3) . ?
C1 N3 1.409(3) . ?
C1 C2 1.423(3) . ?
C2 C3 1.399(3) . ?
O2 N3 1.238(3) . ?
N2 C4 1.354(3) . ?
N2 H2B 0.894(13) . ?
N2 H2A 0.906(14) . ?
C3 C4 1.378(3) . ?
C3 H3 0.9300 . ?
C4 C5 1.413(3) . ?
C5 C6 1.334(3) . ?
C6 H6 0.9300 . ?
O3 C7 1.415(3) . ?
O3 C18 1.418(3) . ?
O4 C8 1.413(3) . ?
O4 C9 1.415(3) . ?
O5 C10 1.415(3) . ?
O5 C11 1.424(3) . ?
O6 C13 1.419(3) . ?
O6 C12 1.425(3) . ?
O7 C15 1.414(4) . ?
O7 C14 1.416(3) . ?
C7 C8 1.489(4) . ?
C7 H7A 0.9700 . ?
C7 H7B 0.9700 . ?
O8 C16 1.415(3) . ?
O8 C17 1.421(3) . ?
C8 H8A 0.9700 . ?
C8 H8B 0.9700 . ?
C9 C10 1.491(4) . ?
C9 H9A 0.9700 . ?
C9 H9B 0.9700 . ?
C10 H10A 0.9700 . ?
C10 H10B 0.9700 . ?
C11 C12 1.481(4) . ?
C11 H11A 0.9700 . ?
C11 H11B 0.9700 . ?
C12 H12A 0.9700 . ?
C12 H12B 0.9700 . ?
C13 C14 1.492(4) . ?
C13 H13A 0.9700 . ?
C13 H13B 0.9700 . ?
C14 H14A 0.9700 . ?
C14 H14B 0.9700 . ?
C15 C16 1.490(4) . ?
C15 H15A 0.9700 . ?
C15 H15B 0.9700 . ?
C16 H16A 0.9700 . ?
C16 H16B 0.9700 . ?
C17 C18 1.487(4) . ?
C17 H17A 0.9700 . ?
C17 H17B 0.9700 . ?
C18 H18A 0.9700 . ?
C18 H18B 0.9700 . ?

loop_
_geom_torsion_atom_site_label_1
_geom_torsion_atom_site_label_2
_geom_torsion_atom_site_label_3
_geom_torsion_atom_site_label_4
_geom_torsion
_geom_torsion_site_symmetry_1
_geom_torsion_site_symmetry_2
_geom_torsion_site_symmetry_3
_geom_torsion_site_symmetry_4
_geom_torsion_publ_flag
C6 C1 C2 N1 178.6(2) . . . . ?
N3 C1 C2 N1 -1.3(4) . . . . ?
C6 C1 C2 C3 -2.9(3) . . . . ?
N3 C1 C2 C3 177.2(2) . . . . ?
N1 C2 C3 C4 -178.9(2) . . . . ?
C1 C2 C3 C4 2.6(3) . . . . ?
C6 C1 N3 O1 -2.5(3) . . . . ?
C2 C1 N3 O1 177.5(3) . . . . ?
C6 C1 N3 O2 176.9(2) . . . . ?
C2 C1 N3 O2 -3.2(4) . . . . ?
C2 C3 C4 N2 177.7(2) . . . . ?
C2 C3 C4 C5 -0.1(3) . . . . ?
N2 C4 C5 C6 180.0(3) . . . . ?
C3 C4 C5 C6 -2.2(3) . . . . ?
N2 C4 C5 F1 0.2(3) . . . . ?
C3 C4 C5 F1 178.1(2) . . . . ?
F1 C5 C6 C1 -178.4(2) . . . . ?
C4 C5 C6 C1 1.8(4) . . . . ?
N3 C1 C6 C5 -179.2(2) . . . . ?
C2 C1 C6 C5 0.9(3) . . . . ?
C18 O3 C7 C8 174.6(2) . . . . ?
C9 O4 C8 C7 178.1(2) . . . . ?
O3 C7 C8 O4 71.2(3) . . . . ?
C8 O4 C9 C10 -175.8(2) . . . . ?
C11 O5 C10 C9 174.7(2) . . . . ?
O4 C9 C10 O5 -68.2(3) . . . . ?
C10 O5 C11 C12 -174.8(2) . . . . ?
C13 O6 C12 C11 -168.6(2) . . . . ?
O5 C11 C12 O6 65.0(3) . . . . ?
C12 O6 C13 C14 -173.1(2) . . . . ?
C15 O7 C14 C13 178.0(2) . . . . ?
O6 C13 C14 O7 -73.3(3) . . . . ?
C14 O7 C15 C16 176.4(2) . . . . ?
C17 O8 C16 C15 -171.2(2) . . . . ?
O7 C15 C16 O8 68.7(3) . . . . ?
C16 O8 C17 C18 175.9(2) . . . . ?
C7 O3 C18 C17 170.8(2) . . . . ?
O8 C17 C18 O3 -66.8(3) . . . . ?
